data_4108852
loop_
_publ_author_name
'Katsuhiko Takeuchi'
'Masaaki Ichinohe'
'Akira Sekiguchi'

_publ_section_title
;
 Reactivity of the Disilyne RSi\\tbSiR (R = SiiPr[CH(SiMe3)2]2) toward
 Silylcyanide: Two Pathways To Form the Bis-Adduct [RSiSiR(CNSiMe3)2] with
 Some Silaketenimine Character and a 1,4-Diaza-2,3-disilabenzene Analogue
;
_journal_name_full 'Journal of the American Chemical Society'
_journal_page_first 16848
_journal_page_last 16849
_journal_paper_doi 10.1021/ja807974a
_journal_volume 130
_journal_year 2008
_chemical_formula_sum 'C36 H92 N2 Si12'
_chemical_formula_weight 890.20
_chemical_name_systematic
; 
 meso-1,1,4,4-Tetrakis[bis(trimethylsilyl)methyl]-
 3,4-dicyano-1,4-diisopropyltetrasilane 
;
_space_group_IT_number 2
_symmetry_cell_setting triclinic
_symmetry_space_group_name_Hall '-P 1'
_symmetry_space_group_name_H-M 'P -1'
_atom_sites_solution_hydrogens geom
_atom_sites_solution_primary direct
_atom_sites_solution_secondary difmap
_audit_creation_method SHELXL-97
_cell_angle_alpha 105.456(3)
_cell_angle_beta 95.914(3)
_cell_angle_gamma 110.091(3)
_cell_formula_units_Z 1
_cell_length_a 9.6270(5)
_cell_length_b 10.9580(3)
_cell_length_c 14.6080(8)
_cell_measurement_reflns_used 13853
_cell_measurement_temperature 150.0(1)
_cell_measurement_theta_max 28.05
_cell_measurement_theta_min 2.09
_cell_volume 1362.31(12)
_computing_cell_refinement 'HKL scalepack'
_computing_data_collection 'MacScience Xpress'
_computing_data_reduction Denzo
_computing_molecular_graphics ORTEP
_computing_publication_material CIFTAB
_computing_structure_refinement 'SHELXL-97 (Sheldrick, 1997)'
_computing_structure_solution SIR92
_diffrn_ambient_temperature 150.0(1)
_diffrn_measured_fraction_theta_full 0.926
_diffrn_measured_fraction_theta_max 0.926
_diffrn_measurement_device 'MacScience DIP2030 Image plate'
_diffrn_radiation_monochromator graphite
_diffrn_radiation_source 'rotating anode'
_diffrn_radiation_type MoK\a
_diffrn_radiation_wavelength 0.71070
_diffrn_reflns_av_R_equivalents 0.0250
_diffrn_reflns_av_sigmaI/netI 0.0396
_diffrn_reflns_limit_h_max 12
_diffrn_reflns_limit_h_min 0
_diffrn_reflns_limit_k_max 13
_diffrn_reflns_limit_k_min -14
_diffrn_reflns_limit_l_max 18
_diffrn_reflns_limit_l_min -19
_diffrn_reflns_number 13853
_diffrn_reflns_theta_full 28.01
_diffrn_reflns_theta_max 28.01
_diffrn_reflns_theta_min 2.09
_exptl_absorpt_coefficient_mu 0.311
_exptl_absorpt_correction_type none
_exptl_crystal_colour Colourless
_exptl_crystal_density_diffrn 1.085
_exptl_crystal_description Plate
_exptl_crystal_F_000 490
_exptl_crystal_size_max 0.20
_exptl_crystal_size_mid 0.15
_exptl_crystal_size_min 0.05
_refine_diff_density_max 0.425
_refine_diff_density_min -0.411
_refine_diff_density_rms 0.070
_refine_ls_extinction_coef 0.044(3)
_refine_ls_extinction_expression Fc^*^=kFc[1+0.001xFc^2^\l^3^/sin(2\q)]^-1/4^
_refine_ls_extinction_method SHELXL
_refine_ls_goodness_of_fit_ref 1.024
_refine_ls_hydrogen_treatment constr
_refine_ls_matrix_type full
_refine_ls_number_parameters 228
_refine_ls_number_reflns 6103
_refine_ls_number_restraints 0
_refine_ls_restrained_S_all 1.024
_refine_ls_R_factor_all 0.0492
_refine_ls_R_factor_gt 0.0432
_refine_ls_shift/su_max 0.000
_refine_ls_shift/su_mean 0.000
_refine_ls_structure_factor_coef Fsqd
_refine_ls_weighting_details 'calc w=1/[\s^2^(Fo^2^)+(0.0716P)^2^+0.7263P] where P=(Fo^2^+2Fc^2^)/3'
_refine_ls_weighting_scheme calc
_refine_ls_wR_factor_gt 0.1183
_refine_ls_wR_factor_ref 0.1230
_reflns_number_gt 5339
_reflns_number_total 6103
_reflns_threshold_expression >2sigma(I)
_cod_data_source_file ja807974a_si_002.cif
_cod_data_source_block shelxl
_cod_original_cell_volume 1362.31(11)
_cod_original_sg_symbol_H-M 'P -1 '
_cod_database_code 4108852

loop_
_symmetry_equiv_pos_as_xyz
'x, y, z'
'-x, -y, -z'

loop_
_atom_site_label
_atom_site_type_symbol
_atom_site_fract_x
_atom_site_fract_y
_atom_site_fract_z
_atom_site_U_iso_or_equiv
_atom_site_adp_type
_atom_site_occupancy
_atom_site_symmetry_multiplicity
_atom_site_calc_flag
_atom_site_refinement_flags
Si1 Si 0.44654(6) 0.06329(5) 0.05409(4) 0.02102(13) Uani 1 1 d .
H1 H 0.5375 0.2082 0.0671 0.022(5) Uiso 1 1 calc R
Si2 Si 0.41834(5) 0.05949(5) 0.21597(3) 0.01745(12) Uani 1 1 d .
Si3 Si 0.11428(6) -0.22961(5) 0.14908(4) 0.02311(13) Uani 1 1 d .
Si4 Si 0.14347(6) 0.00383(6) 0.33808(4) 0.02332(13) Uani 1 1 d .
Si5 Si 0.70774(6) 0.34479(5) 0.32549(4) 0.02267(13) Uani 1 1 d .
Si6 Si 0.39951(6) 0.36166(5) 0.24388(4) 0.02423(14) Uani 1 1 d .
N1 N 0.1442(2) 0.0087(2) -0.06456(16) 0.0443(5) Uani 1 1 d .
C1 C 0.2597(2) 0.0277(2) -0.01979(14) 0.0274(4) Uani 1 1 d .
C2 C 0.21288(19) -0.03719(18) 0.21915(12) 0.0195(3) Uani 1 1 d .
H2 H 0.1602 0.0006 0.1803 0.023 Uiso 1 1 calc R
C3 C 0.1521(3) -0.2737(2) 0.02366(15) 0.0343(5) Uani 1 1 d .
H3A H 0.2590 -0.2486 0.0279 0.051 Uiso 1 1 calc R
H3B H 0.1165 -0.2245 -0.0121 0.051 Uiso 1 1 calc R
H3C H 0.1002 -0.3706 -0.0090 0.051 Uiso 1 1 calc R
C4 C -0.0961(2) -0.2826(2) 0.13096(18) 0.0373(5) Uani 1 1 d .
H4A H -0.1232 -0.2628 0.1931 0.056 Uiso 1 1 calc R
H4B H -0.1449 -0.3794 0.0966 0.056 Uiso 1 1 calc R
H4C H -0.1280 -0.2330 0.0939 0.056 Uiso 1 1 calc R
C5 C 0.1606(3) -0.3496(2) 0.20688(17) 0.0344(5) Uani 1 1 d .
H5A H 0.2679 -0.3271 0.2179 0.052 Uiso 1 1 calc R
H5B H 0.1085 -0.4425 0.1644 0.052 Uiso 1 1 calc R
H5C H 0.1292 -0.3403 0.2678 0.052 Uiso 1 1 calc R
C6 C -0.0401(3) 0.0254(3) 0.31182(18) 0.0403(5) Uani 1 1 d .
H6A H -0.0263 0.0953 0.2816 0.060 Uiso 1 1 calc R
H6B H -0.0722 0.0517 0.3715 0.060 Uiso 1 1 calc R
H6C H -0.1157 -0.0598 0.2689 0.060 Uiso 1 1 calc R
C7 C 0.1078(3) -0.1343(2) 0.39629(17) 0.0380(5) Uani 1 1 d .
H7A H 0.1997 -0.1482 0.4108 0.057 Uiso 1 1 calc R
H7B H 0.0312 -0.2181 0.3525 0.057 Uiso 1 1 calc R
H7C H 0.0744 -0.1071 0.4553 0.057 Uiso 1 1 calc R
C8 C 0.2685(3) 0.1632(2) 0.44083(15) 0.0354(5) Uani 1 1 d .
H8A H 0.2932 0.2411 0.4182 0.053 Uiso 1 1 calc R
H8B H 0.3598 0.1535 0.4639 0.053 Uiso 1 1 calc R
H8C H 0.2162 0.1764 0.4928 0.053 Uiso 1 1 calc R
C9 C 0.49345(19) 0.25155(18) 0.28499(13) 0.0197(3) Uani 1 1 d .
H9 H 0.4635 0.2521 0.3472 0.024 Uiso 1 1 calc R
C10 C 0.7841(2) 0.3043(2) 0.43233(16) 0.0345(5) Uani 1 1 d .
H10A H 0.7319 0.3234 0.4835 0.052 Uiso 1 1 calc R
H10B H 0.8903 0.3598 0.4551 0.052 Uiso 1 1 calc R
H10C H 0.7690 0.2090 0.4129 0.052 Uiso 1 1 calc R
C11 C 0.7705(3) 0.5361(2) 0.37343(18) 0.0393(5) Uani 1 1 d .
H11A H 0.7204 0.5602 0.4248 0.059 Uiso 1 1 calc R
H11B H 0.7452 0.5690 0.3220 0.059 Uiso 1 1 calc R
H11C H 0.8781 0.5771 0.3981 0.059 Uiso 1 1 calc R
C12 C 0.8101(2) 0.3076(2) 0.22609(16) 0.0343(5) Uani 1 1 d .
H12A H 0.7813 0.2102 0.1991 0.051 Uiso 1 1 calc R
H12B H 0.9173 0.3509 0.2520 0.051 Uiso 1 1 calc R
H12C H 0.7841 0.3427 0.1761 0.051 Uiso 1 1 calc R
C13 C 0.4022(3) 0.4993(2) 0.35452(18) 0.0397(5) Uani 1 1 d .
H13A H 0.5048 0.5530 0.3898 0.060 Uiso 1 1 calc R
H13B H 0.3441 0.4573 0.3955 0.060 Uiso 1 1 calc R
H13C H 0.3591 0.5576 0.3346 0.060 Uiso 1 1 calc R
C14 C 0.4915(3) 0.4465(3) 0.15732(19) 0.0400(5) Uani 1 1 d .
H14A H 0.5976 0.4974 0.1849 0.060 Uiso 1 1 calc R
H14B H 0.4455 0.5077 0.1460 0.060 Uiso 1 1 calc R
H14C H 0.4783 0.3777 0.0968 0.060 Uiso 1 1 calc R
C15 C 0.1953(3) 0.2668(2) 0.18258(19) 0.0384(5) Uani 1 1 d .
H15A H 0.1416 0.2210 0.2235 0.058 Uiso 1 1 calc R
H15B H 0.1859 0.2002 0.1218 0.058 Uiso 1 1 calc R
H15C H 0.1532 0.3304 0.1709 0.058 Uiso 1 1 calc R
C16 C 0.5490(2) -0.01900(19) 0.26125(14) 0.0231(4) Uani 1 1 d .
H16 H 0.6529 0.0472 0.2717 0.028 Uiso 1 1 calc R
C17 C 0.5387(2) -0.1551(2) 0.18987(16) 0.0299(4) Uani 1 1 d .
H17A H 0.5527 -0.1435 0.1282 0.045 Uiso 1 1 calc R
H17B H 0.4410 -0.2253 0.1817 0.045 Uiso 1 1 calc R
H17C H 0.6160 -0.1814 0.2152 0.045 Uiso 1 1 calc R
C18 C 0.5267(3) -0.0366(2) 0.36018(15) 0.0328(4) Uani 1 1 d .
H18A H 0.5337 0.0487 0.4045 0.049 Uiso 1 1 calc R
H18B H 0.6037 -0.0632 0.3856 0.049 Uiso 1 1 calc R
H18C H 0.4287 -0.1063 0.3523 0.049 Uiso 1 1 calc R

loop_
_atom_site_aniso_label
_atom_site_aniso_U_11
_atom_site_aniso_U_22
_atom_site_aniso_U_33
_atom_site_aniso_U_23
_atom_site_aniso_U_13
_atom_site_aniso_U_12
Si1 0.0217(2) 0.0218(3) 0.0193(2) 0.00640(18) 0.00728(18) 0.00754(19)
Si2 0.0171(2) 0.0176(3) 0.0183(2) 0.00621(17) 0.00492(17) 0.00688(17)
Si3 0.0216(3) 0.0198(3) 0.0253(3) 0.00756(19) 0.00522(19) 0.00466(18)
Si4 0.0218(3) 0.0275(3) 0.0215(2) 0.0090(2) 0.00858(19) 0.00851(19)
Si5 0.0199(2) 0.0211(3) 0.0226(2) 0.00421(19) 0.00313(18) 0.00521(18)
Si6 0.0256(3) 0.0207(3) 0.0279(3) 0.0076(2) 0.0056(2) 0.0110(2)
N1 0.0372(11) 0.0510(13) 0.0455(12) 0.0178(10) 0.0044(9) 0.0176(9)
C1 0.0285(10) 0.0310(11) 0.0241(9) 0.0098(8) 0.0067(7) 0.0123(8)
C2 0.0188(8) 0.0206(9) 0.0200(8) 0.0080(6) 0.0054(6) 0.0073(6)
C3 0.0402(12) 0.0241(11) 0.0293(10) 0.0033(8) 0.0073(9) 0.0055(8)
C4 0.0251(10) 0.0333(12) 0.0449(12) 0.0094(9) 0.0033(9) 0.0048(8)
C5 0.0374(11) 0.0231(11) 0.0430(12) 0.0152(9) 0.0078(9) 0.0090(8)
C6 0.0313(11) 0.0605(16) 0.0372(12) 0.0167(11) 0.0157(9) 0.0245(11)
C7 0.0431(13) 0.0398(13) 0.0323(11) 0.0185(9) 0.0151(9) 0.0102(10)
C8 0.0379(12) 0.0366(12) 0.0252(10) 0.0054(8) 0.0149(9) 0.0078(9)
C9 0.0189(8) 0.0206(9) 0.0192(8) 0.0056(6) 0.0047(6) 0.0076(6)
C10 0.0305(10) 0.0348(12) 0.0304(10) 0.0070(8) -0.0040(8) 0.0091(8)
C11 0.0338(11) 0.0260(12) 0.0444(13) 0.0047(9) 0.0005(9) 0.0028(8)
C12 0.0239(10) 0.0388(12) 0.0345(11) 0.0078(9) 0.0105(8) 0.0074(8)
C13 0.0509(14) 0.0335(13) 0.0388(12) 0.0060(9) 0.0101(10) 0.0254(10)
C14 0.0508(14) 0.0368(13) 0.0460(13) 0.0233(11) 0.0168(11) 0.0237(10)
C15 0.0311(11) 0.0315(12) 0.0527(14) 0.0120(10) -0.0012(10) 0.0165(9)
C16 0.0204(8) 0.0241(10) 0.0275(9) 0.0112(7) 0.0057(7) 0.0097(7)
C17 0.0308(10) 0.0273(11) 0.0377(11) 0.0117(8) 0.0108(8) 0.0166(8)
C18 0.0339(11) 0.0410(13) 0.0299(10) 0.0165(9) 0.0059(8) 0.0184(9)

loop_
_atom_type_symbol
_atom_type_description
_atom_type_scat_dispersion_real
_atom_type_scat_dispersion_imag
_atom_type_scat_source
C C 0.0033 0.0016 'International Tables Vol C Tables 4.2.6.8 and 6.1.1.4'
H H 0.0000 0.0000 'International Tables Vol C Tables 4.2.6.8 and 6.1.1.4'
N N 0.0061 0.0033 'International Tables Vol C Tables 4.2.6.8 and 6.1.1.4'
Si Si 0.0817 0.0704 'International Tables Vol C Tables 4.2.6.8 and 6.1.1.4'

loop_
_geom_angle_atom_site_label_1
_geom_angle_atom_site_label_2
_geom_angle_atom_site_label_3
_geom_angle
_geom_angle_site_symmetry_1
_geom_angle_site_symmetry_3
C1 Si1 Si1 104.01(7) . 2_655
C1 Si1 Si2 109.08(6) . .
Si1 Si1 Si2 127.76(4) 2_655 .
C1 Si1 H1 104.6 . .
Si1 Si1 H1 104.6 2_655 .
Si2 Si1 H1 104.6 . .
C16 Si2 C2 111.72(8) . .
C16 Si2 C9 110.08(8) . .
C2 Si2 C9 113.62(8) . .
C16 Si2 Si1 108.44(6) . .
C2 Si2 Si1 111.82(6) . .
C9 Si2 Si1 100.54(6) . .
C4 Si3 C3 105.30(11) . .
C4 Si3 C5 105.81(10) . .
C3 Si3 C5 106.28(11) . .
C4 Si3 C2 109.80(9) . .
C3 Si3 C2 112.15(9) . .
C5 Si3 C2 116.72(9) . .
C7 Si4 C6 107.09(11) . .
C7 Si4 C8 102.96(11) . .
C6 Si4 C8 105.14(12) . .
C7 Si4 C2 113.72(10) . .
C6 Si4 C2 109.00(9) . .
C8 Si4 C2 118.10(9) . .
C12 Si5 C11 106.46(11) . .
C12 Si5 C10 109.27(11) . .
C11 Si5 C10 102.62(11) . .
C12 Si5 C9 113.28(9) . .
C11 Si5 C9 113.07(10) . .
C10 Si5 C9 111.49(9) . .
C15 Si6 C14 105.42(12) . .
C15 Si6 C13 104.82(11) . .
C14 Si6 C13 108.45(12) . .
C15 Si6 C9 114.32(9) . .
C14 Si6 C9 114.54(9) . .
C13 Si6 C9 108.72(9) . .
N1 C1 Si1 178.4(2) . .
Si2 C2 Si3 119.83(9) . .
Si2 C2 Si4 119.93(9) . .
Si3 C2 Si4 109.53(8) . .
Si2 C2 H2 101.0 . .
Si3 C2 H2 101.0 . .
Si4 C2 H2 101.0 . .
Si3 C3 H3A 109.5 . .
Si3 C3 H3B 109.5 . .
H3A C3 H3B 109.5 . .
Si3 C3 H3C 109.5 . .
H3A C3 H3C 109.5 . .
H3B C3 H3C 109.5 . .
Si3 C4 H4A 109.5 . .
Si3 C4 H4B 109.5 . .
H4A C4 H4B 109.5 . .
Si3 C4 H4C 109.5 . .
H4A C4 H4C 109.5 . .
H4B C4 H4C 109.5 . .
Si3 C5 H5A 109.5 . .
Si3 C5 H5B 109.5 . .
H5A C5 H5B 109.5 . .
Si3 C5 H5C 109.5 . .
H5A C5 H5C 109.5 . .
H5B C5 H5C 109.5 . .
Si4 C6 H6A 109.5 . .
Si4 C6 H6B 109.5 . .
H6A C6 H6B 109.5 . .
Si4 C6 H6C 109.5 . .
H6A C6 H6C 109.5 . .
H6B C6 H6C 109.5 . .
Si4 C7 H7A 109.5 . .
Si4 C7 H7B 109.5 . .
H7A C7 H7B 109.5 . .
Si4 C7 H7C 109.5 . .
H7A C7 H7C 109.5 . .
H7B C7 H7C 109.5 . .
Si4 C8 H8A 109.5 . .
Si4 C8 H8B 109.5 . .
H8A C8 H8B 109.5 . .
Si4 C8 H8C 109.5 . .
H8A C8 H8C 109.5 . .
H8B C8 H8C 109.5 . .
Si5 C9 Si2 116.62(9) . .
Si5 C9 Si6 112.08(9) . .
Si2 C9 Si6 119.28(9) . .
Si5 C9 H9 101.7 . .
Si2 C9 H9 101.7 . .
Si6 C9 H9 101.7 . .
Si5 C10 H10A 109.5 . .
Si5 C10 H10B 109.5 . .
H10A C10 H10B 109.5 . .
Si5 C10 H10C 109.5 . .
H10A C10 H10C 109.5 . .
H10B C10 H10C 109.5 . .
Si5 C11 H11A 109.5 . .
Si5 C11 H11B 109.5 . .
H11A C11 H11B 109.5 . .
Si5 C11 H11C 109.5 . .
H11A C11 H11C 109.5 . .
H11B C11 H11C 109.5 . .
Si5 C12 H12A 109.5 . .
Si5 C12 H12B 109.5 . .
H12A C12 H12B 109.5 . .
Si5 C12 H12C 109.5 . .
H12A C12 H12C 109.5 . .
H12B C12 H12C 109.5 . .
Si6 C13 H13A 109.5 . .
Si6 C13 H13B 109.5 . .
H13A C13 H13B 109.5 . .
Si6 C13 H13C 109.5 . .
H13A C13 H13C 109.5 . .
H13B C13 H13C 109.5 . .
Si6 C14 H14A 109.5 . .
Si6 C14 H14B 109.5 . .
H14A C14 H14B 109.5 . .
Si6 C14 H14C 109.5 . .
H14A C14 H14C 109.5 . .
H14B C14 H14C 109.5 . .
Si6 C15 H15A 109.5 . .
Si6 C15 H15B 109.5 . .
H15A C15 H15B 109.5 . .
Si6 C15 H15C 109.5 . .
H15A C15 H15C 109.5 . .
H15B C15 H15C 109.5 . .
C18 C16 C17 109.84(16) . .
C18 C16 Si2 111.32(13) . .
C17 C16 Si2 115.19(13) . .
C18 C16 H16 106.7 . .
C17 C16 H16 106.7 . .
Si2 C16 H16 106.7 . .
C16 C17 H17A 109.5 . .
C16 C17 H17B 109.5 . .
H17A C17 H17B 109.5 . .
C16 C17 H17C 109.5 . .
H17A C17 H17C 109.5 . .
H17B C17 H17C 109.5 . .
C16 C18 H18A 109.5 . .
C16 C18 H18B 109.5 . .
H18A C18 H18B 109.5 . .
C16 C18 H18C 109.5 . .
H18A C18 H18C 109.5 . .
H18B C18 H18C 109.5 . .

loop_
_geom_bond_atom_site_label_1
_geom_bond_atom_site_label_2
_geom_bond_distance
_geom_bond_site_symmetry_2
Si1 C1 1.857(2) .
Si1 Si1 2.3723(10) 2_655
Si1 Si2 2.4176(7) .
Si1 H1 1.4750 .
Si2 C16 1.9066(18) .
Si2 C2 1.9085(18) .
Si2 C9 1.9083(18) .
Si3 C4 1.873(2) .
Si3 C3 1.873(2) .
Si3 C5 1.887(2) .
Si3 C2 1.9155(18) .
Si4 C7 1.876(2) .
Si4 C6 1.876(2) .
Si4 C8 1.881(2) .
Si4 C2 1.9225(18) .
Si5 C12 1.871(2) .
Si5 C11 1.874(2) .
Si5 C10 1.879(2) .
Si5 C9 1.9047(18) .
Si6 C15 1.867(2) .
Si6 C14 1.881(2) .
Si6 C13 1.885(2) .
Si6 C9 1.9127(19) .
N1 C1 1.151(3) .
C2 H2 0.9800 .
C3 H3A 0.9600 .
C3 H3B 0.9600 .
C3 H3C 0.9600 .
C4 H4A 0.9600 .
C4 H4B 0.9600 .
C4 H4C 0.9600 .
C5 H5A 0.9600 .
C5 H5B 0.9600 .
C5 H5C 0.9600 .
C6 H6A 0.9600 .
C6 H6B 0.9600 .
C6 H6C 0.9600 .
C7 H7A 0.9600 .
C7 H7B 0.9600 .
C7 H7C 0.9600 .
C8 H8A 0.9600 .
C8 H8B 0.9600 .
C8 H8C 0.9600 .
C9 H9 0.9800 .
C10 H10A 0.9600 .
C10 H10B 0.9600 .
C10 H10C 0.9600 .
C11 H11A 0.9600 .
C11 H11B 0.9600 .
C11 H11C 0.9600 .
C12 H12A 0.9600 .
C12 H12B 0.9600 .
C12 H12C 0.9600 .
C13 H13A 0.9600 .
C13 H13B 0.9600 .
C13 H13C 0.9600 .
C14 H14A 0.9600 .
C14 H14B 0.9600 .
C14 H14C 0.9600 .
C15 H15A 0.9600 .
C15 H15B 0.9600 .
C15 H15C 0.9600 .
C16 C18 1.535(3) .
C16 C17 1.539(3) .
C16 H16 0.9800 .
C17 H17A 0.9600 .
C17 H17B 0.9600 .
C17 H17C 0.9600 .
C18 H18A 0.9600 .
C18 H18B 0.9600 .
C18 H18C 0.9600 .
